data_7034913
loop_
_publ_author_name
'Matz, Dallas L.'
'Jones, Donald G.'
'Roewe, Kimberly D.'
'Gorbet, Michael-Joseph'
'Zhang, Zhan'
'Chen, Zhuqi'
'Prior, Timothy J.'
'Archibald, Stephen J.'
'Yin, Guochuan'
'Hubin, Timothy J.'

_publ_section_title
;
 Synthesis, structural studies, kinetic stability, and oxidation catalysis
 of the late first row transition metal complexes of
 4,10-dimethyl-1,4,7,10-tetraazabicyclo[6.5.2]pentadecane.
;
_journal_issue 27
_journal_name_full 'Dalton transactions (Cambridge, England : 2003)'
_journal_page_first 12210
_journal_page_last 12224
_journal_paper_doi 10.1039/c5dt00742a
_journal_volume 44
_journal_year 2015
_chemical_formula_moiety
;
C13 H28 Cl2 Co N4, F6 P
;
_chemical_formula_sum 'C13 H28 Cl2 Co F6 N4 P'
_chemical_formula_weight 515.19
_space_group_crystal_system monoclinic
_space_group_IT_number 14
_space_group_name_Hall '-P 2ybc'
_space_group_name_H-M_alt 'P 1 21/c 1'
_symmetry_space_group_name_Hall '-P 2ybc'
_symmetry_space_group_name_H-M 'P 1 21/c 1'
_atom_sites_solution_hydrogens geom
_audit_creation_method SHELXL-2014/6
_audit_update_record
;
2015-02-17 deposited with the CCDC.
2015-04-15 downloaded from the CCDC.
;
_cell_angle_alpha 90
_cell_angle_beta 92.613(6)
_cell_angle_gamma 90
_cell_formula_units_Z 4
_cell_length_a 9.5547(7)
_cell_length_b 14.1978(7)
_cell_length_c 14.5613(10)
_cell_measurement_reflns_used 10218
_cell_measurement_temperature 150(2)
_cell_measurement_theta_max 29.4
_cell_measurement_theta_min 2.0
_cell_volume 1973.3(2)
_computing_cell_refinement 'Stoe X-AREA'
_computing_data_collection 'Stoe X-AREA'
_computing_data_reduction 'Stoe X-AREA'
_computing_structure_refinement 'SHELXL-2014/6 (Sheldrick, 2014)'
_computing_structure_solution SHELXT
_diffrn_ambient_temperature 150(2)
_diffrn_detector_area_resol_mean 6.67
_diffrn_measured_fraction_theta_full 0.999
_diffrn_measured_fraction_theta_max 0.994
_diffrn_measurement_device_type 'Stoe IPDS2'
_diffrn_measurement_method \w-scans
_diffrn_radiation_type MoK\a
_diffrn_radiation_wavelength 0.71073
_diffrn_reflns_av_R_equivalents 0.0699
_diffrn_reflns_av_unetI/netI 0.0783
_diffrn_reflns_laue_measured_fraction_full 0.999
_diffrn_reflns_laue_measured_fraction_max 0.994
_diffrn_reflns_limit_h_max 10
_diffrn_reflns_limit_h_min -13
_diffrn_reflns_limit_k_max 19
_diffrn_reflns_limit_k_min -19
_diffrn_reflns_limit_l_max 19
_diffrn_reflns_limit_l_min -19
_diffrn_reflns_number 15557
_diffrn_reflns_point_group_measured_fraction_full 0.999
_diffrn_reflns_point_group_measured_fraction_max 0.994
_diffrn_reflns_theta_full 25.242
_diffrn_reflns_theta_max 29.190
_diffrn_reflns_theta_min 2.004
_diffrn_source 'Fine-focus sealed tube'
_exptl_absorpt_coefficient_mu 1.283
_exptl_absorpt_correction_T_max 0.8782
_exptl_absorpt_correction_T_min 0.6785
_exptl_absorpt_correction_type analytical
_exptl_absorpt_process_details
;
A face-index absorption correction was applied
within the Stoe X-AREA software.
;
_exptl_crystal_colour green
_exptl_crystal_density_diffrn 1.734
_exptl_crystal_description plate
_exptl_crystal_F_000 1056
_exptl_crystal_size_max 0.420
_exptl_crystal_size_mid 0.270
_exptl_crystal_size_min 0.090
_refine_diff_density_max 0.871
_refine_diff_density_min -0.630
_refine_diff_density_rms 0.107
_refine_ls_extinction_method none
_refine_ls_goodness_of_fit_ref 0.884
_refine_ls_hydrogen_treatment refxyz
_refine_ls_matrix_type full
_refine_ls_number_parameters 261
_refine_ls_number_reflns 5307
_refine_ls_number_restraints 26
_refine_ls_restrained_S_all 0.882
_refine_ls_R_factor_all 0.0693
_refine_ls_R_factor_gt 0.0451
_refine_ls_shift/su_max 0.001
_refine_ls_shift/su_mean 0.000
_refine_ls_structure_factor_coef Fsqd
_refine_ls_weighting_details 'w=1/[\s^2^(Fo^2^)+(0.0703P)^2^] where P=(Fo^2^+2Fc^2^)/3'
_refine_ls_weighting_scheme calc
_refine_ls_wR_factor_gt 0.1162
_refine_ls_wR_factor_ref 0.1212
_reflns_Friedel_coverage 0.000
_reflns_number_gt 3335
_reflns_number_total 5307
_reflns_threshold_expression 'I > 2\s(I)'
_cod_data_source_file c5dt00742a2.cif
_cod_data_source_block DGJ031
_cod_depositor_comments 'Adding full bibliography for 7034911--7034917.cif.'
_cod_database_code 7034913
_shelx_space_group_comment
;
The symmetry employed for this shelxl refinement is uniquely defined
by the following loop, which should always be used as a source of
symmetry information in preference to the above space-group names.
They are only intended as comments.
;
_shelx_estimated_absorpt_t_min 0.615
_shelx_estimated_absorpt_t_max 0.893
_shelxl_version_number 2014/6

loop_
_space_group_symop_operation_xyz
'x, y, z'
'-x, y+1/2, -z+1/2'
'-x, -y, -z'
'x, -y-1/2, z-1/2'

loop_
_atom_site_label
_atom_site_type_symbol
_atom_site_fract_x
_atom_site_fract_y
_atom_site_fract_z
_atom_site_U_iso_or_equiv
_atom_site_adp_type
_atom_site_occupancy
_atom_site_site_symmetry_order
_atom_site_calc_flag
_atom_site_refinement_flags_posn
_atom_site_refinement_flags_adp
Co1 Co 0.07761(4) 0.51795(3) 0.24315(3) 0.02389(11) Uani 1 1 d . .
Cl1 Cl 0.01081(9) 0.41694(5) 0.12770(5) 0.03391(19) Uani 1 1 d . .
Cl2 Cl 0.02738(9) 0.40332(5) 0.34323(5) 0.03235(18) Uani 1 1 d . .
N1 N 0.1185(3) 0.61849(17) 0.15671(17) 0.0264(5) Uani 1 1 d . .
C1 C 0.2043(4) 0.5780(2) 0.0833(2) 0.0314(7) Uani 1 1 d D .
H1A H 0.2522(8) 0.6286(8) 0.0520(5) 0.038 Uiso 1 1 calc DR U
H1B H 0.1433(10) 0.5454(5) 0.0381(7) 0.038 Uiso 1 1 calc DR U
C2 C 0.3122(4) 0.5090(2) 0.1250(2) 0.0354(7) Uani 1 1 d D .
H2A H 0.3155(4) 0.4541(9) 0.0865(6) 0.043 Uiso 1 1 calc DR U
H2B H 0.4032(15) 0.5380(5) 0.1266(2) 0.043 Uiso 1 1 calc DR U
N2 N 0.2785(3) 0.47913(17) 0.22154(17) 0.0279(5) Uani 1 1 d . .
C3 C 0.3090(4) 0.3762(2) 0.2319(2) 0.0352(7) Uani 1 1 d D .
H3A H 0.412(2) 0.3631(4) 0.2151(17) 0.053 Uiso 1 1 calc DR U
H3B H 0.241(2) 0.3380(7) 0.1882(15) 0.053 Uiso 1 1 calc DR U
H3C H 0.295(3) 0.3559(6) 0.2997(13) 0.053 Uiso 1 1 calc DR U
C4 C 0.3719(4) 0.5289(2) 0.2919(2) 0.0340(7) Uani 1 1 d D .
H4A H 0.4062(7) 0.5877(9) 0.2663(4) 0.041 Uiso 1 1 calc DR U
H4B H 0.4525(13) 0.4894(6) 0.3090(3) 0.041 Uiso 1 1 calc DR U
C5 C 0.2893(4) 0.5493(2) 0.3752(2) 0.0326(7) Uani 1 1 d D .
H5A H 0.2662(5) 0.4906(9) 0.4059(5) 0.039 Uiso 1 1 calc DR U
H5B H 0.3445(9) 0.5884(6) 0.4185(7) 0.039 Uiso 1 1 calc DR U
N3 N 0.1580(3) 0.59982(17) 0.34397(16) 0.0267(5) Uani 1 1 d . .
C6 C 0.0732(4) 0.6113(2) 0.4271(2) 0.0317(7) Uani 1 1 d D .
H6A H 0.1241(8) 0.6528(7) 0.4705(7) 0.038 Uiso 1 1 calc DR U
H6B H 0.0647(4) 0.5499(9) 0.4567(5) 0.038 Uiso 1 1 calc DR U
C7 C -0.0724(4) 0.6511(2) 0.4083(2) 0.0370(8) Uani 1 1 d D .
H7A H -0.1171(8) 0.6591(3) 0.4674(9) 0.044 Uiso 1 1 calc DR U
H7B H -0.0636(4) 0.7140(10) 0.3807(5) 0.044 Uiso 1 1 calc DR U
C8 C -0.1680(4) 0.5921(2) 0.3457(2) 0.0364(8) Uani 1 1 d . .
H8A H -0.1809(6) 0.5327(17) 0.3742(8) 0.044 Uiso 1 1 calc R U
H8B H -0.257(3) 0.6222(9) 0.3404(3) 0.044 Uiso 1 1 calc R U
N4 N -0.1189(3) 0.57534(18) 0.25086(18) 0.0307(6) Uani 1 1 d . .
C9 C -0.2328(4) 0.5165(3) 0.2046(3) 0.0407(8) Uani 1 1 d D .
H9A H -0.3307(18) 0.5491(11) 0.2126(16) 0.061 Uiso 1 1 calc DR U
H9B H -0.2331(18) 0.4490(13) 0.2349(13) 0.061 Uiso 1 1 calc DR U
H9C H -0.2143(16) 0.5101(16) 0.1341(13) 0.061 Uiso 1 1 calc DR U
C10 C -0.1140(4) 0.6663(2) 0.1973(2) 0.0327(7) Uani 1 1 d D .
H10A H -0.2084(15) 0.6835(4) 0.1742(4) 0.039 Uiso 1 1 calc DR U
H10B H -0.0777(6) 0.7170(8) 0.2371(6) 0.039 Uiso 1 1 calc DR U
C11 C -0.0204(4) 0.6527(2) 0.1183(2) 0.0311(7) Uani 1 1 d D .
H11A H -0.0611(7) 0.6068(7) 0.0753(7) 0.037 Uiso 1 1 calc DR U
H11B H -0.0090(4) 0.7119(9) 0.0859(5) 0.037 Uiso 1 1 calc DR U
C12 C 0.2012(4) 0.6968(2) 0.2036(2) 0.0310(7) Uani 1 1 d D .
H12A H 0.1672(6) 0.7574(9) 0.1792(4) 0.037 Uiso 1 1 calc DR U
H12B H 0.3000(15) 0.6906(2) 0.1890(3) 0.037 Uiso 1 1 calc DR U
C13 C 0.1903(4) 0.6965(2) 0.3073(2) 0.0316(7) Uani 1 1 d D .
H13A H 0.2784(14) 0.7187(4) 0.3360(5) 0.038 Uiso 1 1 calc DR U
H13B H 0.1168(12) 0.7401(7) 0.3240(3) 0.038 Uiso 1 1 calc DR U
P1 P 0.53740(10) 0.75575(6) 0.51058(6) 0.03243(19) Uani 1 1 d . .
F1 F 0.5332(2) 0.72108(16) 0.40580(14) 0.0442(5) Uani 1 1 d . .
F2 F 0.6957(2) 0.78971(18) 0.50152(16) 0.0530(6) Uani 1 1 d . .
F3 F 0.3776(2) 0.72353(14) 0.51931(14) 0.0409(5) Uani 1 1 d . .
F4 F 0.5406(2) 0.79029(17) 0.61585(14) 0.0491(6) Uani 1 1 d . .
F5 F 0.4845(3) 0.85736(15) 0.47851(16) 0.0507(6) Uani 1 1 d . .
F6 F 0.5891(3) 0.65365(17) 0.54213(16) 0.0579(7) Uani 1 1 d . .

loop_
_atom_site_aniso_label
_atom_site_aniso_U_11
_atom_site_aniso_U_22
_atom_site_aniso_U_33
_atom_site_aniso_U_23
_atom_site_aniso_U_13
_atom_site_aniso_U_12
Co1 0.0256(2) 0.01919(19) 0.02688(19) 0.00027(15) 0.00082(15) -0.00014(16)
Cl1 0.0408(5) 0.0273(4) 0.0331(4) -0.0032(3) -0.0038(3) -0.0034(3)
Cl2 0.0423(5) 0.0226(3) 0.0324(4) 0.0029(3) 0.0052(3) -0.0031(3)
N1 0.0299(15) 0.0219(12) 0.0273(12) 0.0021(9) -0.0001(10) 0.0009(10)
C1 0.0382(19) 0.0282(15) 0.0281(14) 0.0007(12) 0.0065(13) -0.0016(14)
C2 0.0358(19) 0.0357(17) 0.0354(16) 0.0022(14) 0.0088(14) 0.0009(14)
N2 0.0300(14) 0.0231(12) 0.0307(12) -0.0010(10) 0.0040(10) 0.0007(11)
C3 0.039(2) 0.0237(15) 0.0431(18) -0.0005(13) 0.0039(15) 0.0081(14)
C4 0.0295(17) 0.0278(16) 0.0442(18) 0.0000(13) -0.0024(14) 0.0023(13)
C5 0.0313(18) 0.0305(15) 0.0354(16) 0.0000(13) -0.0050(13) 0.0003(14)
N3 0.0335(15) 0.0210(12) 0.0254(11) -0.0007(9) 0.0011(10) -0.0011(10)
C6 0.038(2) 0.0310(16) 0.0261(14) -0.0026(12) 0.0039(13) 0.0025(14)
C7 0.045(2) 0.0320(17) 0.0349(16) -0.0002(13) 0.0074(15) 0.0045(15)
C8 0.036(2) 0.0351(17) 0.0388(17) 0.0007(14) 0.0066(15) 0.0034(15)
N4 0.0259(14) 0.0265(13) 0.0399(14) 0.0009(11) 0.0032(11) 0.0018(11)
C9 0.0303(18) 0.0396(19) 0.052(2) -0.0022(16) -0.0007(15) -0.0046(16)
C10 0.0311(18) 0.0285(15) 0.0381(16) 0.0022(13) -0.0015(14) 0.0046(13)
C11 0.0371(19) 0.0255(15) 0.0303(15) 0.0037(12) -0.0025(13) 0.0024(13)
C12 0.0362(19) 0.0218(14) 0.0350(16) 0.0031(12) 0.0012(14) -0.0039(13)
C13 0.041(2) 0.0197(14) 0.0332(15) -0.0021(11) -0.0006(14) -0.0035(13)
P1 0.0305(5) 0.0317(4) 0.0349(4) -0.0032(3) 0.0002(3) 0.0012(4)
F1 0.0407(13) 0.0544(13) 0.0377(10) -0.0088(9) 0.0044(9) -0.0021(10)
F2 0.0298(12) 0.0676(16) 0.0619(14) -0.0147(12) 0.0042(10) -0.0034(11)
F3 0.0376(12) 0.0414(11) 0.0442(11) -0.0081(9) 0.0059(9) -0.0098(9)
F4 0.0441(13) 0.0630(15) 0.0401(11) -0.0163(10) -0.0001(9) -0.0017(11)
F5 0.0523(14) 0.0340(11) 0.0671(14) 0.0079(10) 0.0159(11) 0.0029(10)
F6 0.0742(18) 0.0449(13) 0.0546(13) 0.0073(10) 0.0029(12) 0.0219(12)

loop_
_atom_type_symbol
_atom_type_description
_atom_type_scat_dispersion_real
_atom_type_scat_dispersion_imag
_atom_type_scat_source
Co Co 0.3494 0.9721 'International Tables Vol C Tables 4.2.6.8 and 6.1.1.4'
C C 0.0033 0.0016 'International Tables Vol C Tables 4.2.6.8 and 6.1.1.4'
H H 0.0000 0.0000 'International Tables Vol C Tables 4.2.6.8 and 6.1.1.4'
N N 0.0061 0.0033 'International Tables Vol C Tables 4.2.6.8 and 6.1.1.4'
Cl Cl 0.1484 0.1585 'International Tables Vol C Tables 4.2.6.8 and 6.1.1.4'
P P 0.1023 0.0942 'International Tables Vol C Tables 4.2.6.8 and 6.1.1.4'
F F 0.0171 0.0103 'International Tables Vol C Tables 4.2.6.8 and 6.1.1.4'

loop_
_geom_angle_atom_site_label_1
_geom_angle_atom_site_label_2
_geom_angle_atom_site_label_3
_geom_angle
N1 Co1 N3 88.10(10)
N1 Co1 N2 83.13(11)
N3 Co1 N2 86.42(11)
N1 Co1 N4 87.46(11)
N3 Co1 N4 92.91(11)
N2 Co1 N4 170.59(10)
N1 Co1 Cl2 179.11(8)
N3 Co1 Cl2 91.78(7)
N2 Co1 Cl2 97.74(8)
N4 Co1 Cl2 91.66(8)
N1 Co1 Cl1 92.41(8)
N3 Co1 Cl1 173.42(8)
N2 Co1 Cl1 87.13(8)
N4 Co1 Cl1 93.67(8)
Cl2 Co1 Cl1 87.81(3)
C1 N1 C11 111.4(2)
C1 N1 C12 108.4(3)
C11 N1 C12 111.5(2)
C1 N1 Co1 108.19(18)
C11 N1 Co1 106.09(19)
C12 N1 Co1 111.28(18)
N1 C1 C2 110.2(2)
N1 C1 H1A 109.6
C2 C1 H1A 109.6
N1 C1 H1B 109.6
C2 C1 H1B 109.6
H1A C1 H1B 108.1
N2 C2 C1 112.3(3)
N2 C2 H2A 109.1
C1 C2 H2A 109.1
N2 C2 H2B 109.1
C1 C2 H2B 109.1
H2A C2 H2B 107.9
C3 N2 C4 106.5(3)
C3 N2 C2 108.5(2)
C4 N2 C2 110.8(3)
C3 N2 Co1 115.5(2)
C4 N2 Co1 107.57(19)
C2 N2 Co1 108.01(19)
N2 C3 H3A 109.5
N2 C3 H3B 109.5
H3A C3 H3B 109.5
N2 C3 H3C 109.5
H3A C3 H3C 109.5
H3B C3 H3C 109.5
N2 C4 C5 108.8(3)
N2 C4 H4A 109.9
C5 C4 H4A 109.9
N2 C4 H4B 109.9
C5 C4 H4B 109.9
H4A C4 H4B 108.3
N3 C5 C4 108.1(2)
N3 C5 H5A 110.1
C4 C5 H5A 110.1
N3 C5 H5B 110.1
C4 C5 H5B 110.1
H5A C5 H5B 108.4
C6 N3 C5 106.5(2)
C6 N3 C13 108.3(2)
C5 N3 C13 111.1(3)
C6 N3 Co1 117.0(2)
C5 N3 Co1 103.47(18)
C13 N3 Co1 110.32(18)
N3 C6 C7 114.9(3)
N3 C6 H6A 108.5
C7 C6 H6A 108.5
N3 C6 H6B 108.5
C7 C6 H6B 108.5
H6A C6 H6B 107.5
C8 C7 C6 115.3(3)
C8 C7 H7A 108.5
C6 C7 H7A 108.5
C8 C7 H7B 108.5
C6 C7 H7B 108.5
H7A C7 H7B 107.5
N4 C8 C7 116.0(3)
N4 C8 H8A 108.3
C7 C8 H8A 108.3
N4 C8 H8B 108.3
C7 C8 H8B 108.3
H8A C8 H8B 107.4
C8 N4 C9 104.5(3)
C8 N4 C10 111.0(2)
C9 N4 C10 106.4(3)
C8 N4 Co1 116.0(2)
C9 N4 Co1 113.5(2)
C10 N4 Co1 105.12(19)
N4 C9 H9A 109.5
N4 C9 H9B 109.5
H9A C9 H9B 109.5
N4 C9 H9C 109.5
H9A C9 H9C 109.5
H9B C9 H9C 109.5
C11 C10 N4 108.7(3)
C11 C10 H10A 110.0
N4 C10 H10A 110.0
C11 C10 H10B 110.0
N4 C10 H10B 110.0
H10A C10 H10B 108.3
N1 C11 C10 107.8(2)
N1 C11 H11A 110.2
C10 C11 H11A 110.2
N1 C11 H11B 110.2
C10 C11 H11B 110.2
H11A C11 H11B 108.5
N1 C12 C13 113.0(2)
N1 C12 H12A 109.0
C13 C12 H12A 109.0
N1 C12 H12B 109.0
C13 C12 H12B 109.0
H12A C12 H12B 107.8
N3 C13 C12 112.2(2)
N3 C13 H13A 109.2
C12 C13 H13A 109.2
N3 C13 H13B 109.2
C12 C13 H13B 109.2
H13A C13 H13B 107.9
F5 P1 F6 179.45(16)
F5 P1 F2 89.51(13)
F6 P1 F2 90.93(15)
F5 P1 F1 90.30(13)
F6 P1 F1 89.37(12)
F2 P1 F1 89.81(12)
F5 P1 F3 89.49(12)
F6 P1 F3 90.08(14)
F2 P1 F3 178.99(13)
F1 P1 F3 90.31(11)
F5 P1 F4 89.73(13)
F6 P1 F4 90.59(13)
F2 P1 F4 90.54(13)
F1 P1 F4 179.65(14)
F3 P1 F4 89.34(12)

loop_
_geom_bond_atom_site_label_1
_geom_bond_atom_site_label_2
_geom_bond_distance
Co1 N1 1.954(2)
Co1 N3 1.998(2)
Co1 N2 2.035(3)
Co1 N4 2.055(3)
Co1 Cl2 2.2509(8)
Co1 Cl1 2.2785(8)
N1 C1 1.491(4)
N1 C11 1.498(4)
N1 C12 1.508(4)
C1 C2 1.527(5)
C1 H1A 0.976(14)
C1 H1B 0.976(14)
C2 N2 1.517(4)
C2 H2A 0.962(15)
C2 H2B 0.962(15)
N2 C3 1.496(4)
N2 C4 1.504(4)
C3 H3A 1.043(18)
C3 H3B 1.043(18)
C3 H3C 1.043(18)
C4 C5 1.505(5)
C4 H4A 0.977(15)
C4 H4B 0.977(15)
C5 N3 1.498(4)
C5 H5A 0.977(15)
C5 H5B 0.977(15)
N3 C6 1.495(4)
N3 C13 1.510(4)
C6 C7 1.515(5)
C6 H6A 0.978(15)
C6 H6B 0.978(14)
C7 C8 1.513(5)
C7 H7A 0.984(15)
C7 H7B 0.984(15)
C8 N4 1.498(4)
C8 H8A 0.95(3)
C8 H8B 0.95(3)
N4 C9 1.506(4)
N4 C10 1.510(4)
C9 H9A 1.055(18)
C9 H9B 1.055(18)
C9 H9C 1.055(18)
C10 C11 1.500(5)
C10 H10A 0.979(15)
C10 H10B 0.979(15)
C11 H11A 0.972(14)
C11 H11B 0.972(14)
C12 C13 1.519(4)
C12 H12A 0.981(15)
C12 H12B 0.981(15)
C13 H13A 0.975(15)
C13 H13B 0.975(15)
P1 F5 1.592(2)
P1 F6 1.592(2)
P1 F2 1.599(2)
P1 F1 1.602(2)
P1 F3 1.604(2)
P1 F4 1.608(2)
